data_8101877
loop_
_publ_author_name
'Al-Harrasi, A.'
'Br\"udgam, I.'
'Hartl, H.'
'Rei\&sig, H.-U.'

_publ_section_title
;
Crystal structure of 1R,5S,8R,9S-8-azidomethyl-2-benzyl-6,6-dimethyl-
3,7-dioxa-2-aza-bicyclo[3.3.1]nonan-9-ol, C~16~H~22~N~4~O~3~
;
_journal_issue 4
_journal_name_full 'Zeitschrift f\"ur Kristallographie - New Crystal Structures'
_journal_page_first 599
_journal_page_last 600
_journal_volume 220
_journal_year 2005
_chemical_formula_sum 'C16 H22 N4 O3'
_chemical_formula_weight 318.38
_chemical_name_systematic
; 
1R,5S,8R,9S-8-azidomethyl-2-benzyl-6,6-dimethyl-3,7-dioxa-2-aza-
bicyclo[3.3.1]nonan-9-ol
;
_space_group_IT_number 19
_symmetry_cell_setting orthorhombic
_symmetry_space_group_name_Hall 'P 2ac 2ab'
_symmetry_space_group_name_H-M 'P 21 21 21'
_atom_sites_solution_hydrogens geom
_atom_sites_solution_primary direct
_atom_sites_solution_secondary difmap
_audit_creation_method SHELXL-97
_cell_angle_alpha 90.0
_cell_angle_beta 90.0
_cell_angle_gamma 90.0
_cell_formula_units_Z 4
_cell_length_a 5.959(5)
_cell_length_b 8.099(5)
_cell_length_c 33.942(5)
_cell_measurement_reflns_used 1024
_cell_measurement_temperature 173(2)
_cell_measurement_theta_max 26.75
_cell_measurement_theta_min 2.58
_cell_volume 1638.1(17)
_computing_cell_refinement 'BRUKER SMART'
_computing_data_collection 'BRUKER SMART'
_computing_data_reduction 'BRUKER SAINT'
_computing_structure_refinement 'SHELXL-97 (Sheldrick, 1997)'
_computing_structure_solution 'SHELXS-97 (Sheldrick, 1990)'
_diffrn_measured_fraction_theta_full 0.999
_diffrn_measured_fraction_theta_max 0.999
_diffrn_measurement_device_type 'Bruker SMART CCD'
_diffrn_measurement_method 'phi/omega, \D\w = .3'
_diffrn_radiation_monochromator graphite
_diffrn_radiation_source 'fine-focus sealed tube'
_diffrn_radiation_type MoK\a
_diffrn_radiation_wavelength 0.71069
_diffrn_reflns_av_R_equivalents 0.1141
_diffrn_reflns_av_sigmaI/netI 0.0819
_diffrn_reflns_limit_h_max 5
_diffrn_reflns_limit_h_min -5
_diffrn_reflns_limit_k_max 8
_diffrn_reflns_limit_k_min -7
_diffrn_reflns_limit_l_max 33
_diffrn_reflns_limit_l_min -33
_diffrn_reflns_number 8672
_diffrn_reflns_theta_full 20.81
_diffrn_reflns_theta_max 20.81
_diffrn_reflns_theta_min 2.40
_diffrn_standards_interval_count '20 sec/frame'
_exptl_absorpt_coefficient_mu 0.091
_exptl_absorpt_correction_type none
_exptl_crystal_colour colorless
_exptl_crystal_density_diffrn 1.291
_exptl_crystal_density_method 'not measured'
_exptl_crystal_description needle
_exptl_crystal_F_000 680
_exptl_crystal_size_max 0.4
_exptl_crystal_size_mid 0.05
_exptl_crystal_size_min 0.02
_refine_diff_density_max 0.230
_refine_diff_density_min -0.217
_refine_diff_density_rms 0.056
_refine_ls_abs_structure_details 'Flack H D (1983), Acta Cryst. A39, 876-881'
_refine_ls_abs_structure_Flack 0(3)
_refine_ls_extinction_coef 0.0114(17)
_refine_ls_extinction_expression Fc^*^=kFc[1+0.001xFc^2^\l^3^/sin(2\q)]^-1/4^
_refine_ls_extinction_method SHELXL
_refine_ls_goodness_of_fit_ref 1.081
_refine_ls_hydrogen_treatment mixed
_refine_ls_matrix_type full
_refine_ls_number_parameters 227
_refine_ls_number_reflns 1690
_refine_ls_number_restraints 0
_refine_ls_restrained_S_all 1.081
_refine_ls_R_factor_all 0.0733
_refine_ls_R_factor_gt 0.0511
_refine_ls_shift/su_max 0.831
_refine_ls_shift/su_mean 0.010
_refine_ls_structure_factor_coef Fsqd
_refine_ls_weighting_details 'calc w=1/[\s^2^(Fo^2^)+(0.0482P)^2^+0.0000P] where P=(Fo^2^+2Fc^2^)/3'
_refine_ls_weighting_scheme calc
_refine_ls_wR_factor_gt 0.1055
_refine_ls_wR_factor_ref 0.1130
_reflns_number_gt 1281
_reflns_number_total 1690
_reflns_threshold_expression >2sigma(I)
_cod_data_source_file 1267-1657.cff
_cod_data_source_block orgal6m
_cod_original_sg_symbol_H-M P2(1)2(1)2(1)
_cod_database_code 8101877

loop_
_symmetry_equiv_pos_as_xyz
'x, y, z'
'-x+1/2, -y, z+1/2'
'x+1/2, -y+1/2, -z'
'-x, y+1/2, -z+1/2'

loop_
_atom_site_label
_atom_site_type_symbol
_atom_site_fract_x
_atom_site_fract_y
_atom_site_fract_z
_atom_site_U_iso_or_equiv
_atom_site_adp_type
_atom_site_occupancy
_atom_site_symmetry_multiplicity
_atom_site_Wyckoff_symbol
_atom_site_calc_flag
_atom_site_refinement_flags
_atom_site_disorder_assembly
_atom_site_disorder_group
O1 O 0.4782(6) -0.0769(4) 0.14421(9) 0.0227(9) Uani 1 4 a d . . .
O2 O 0.3841(5) 0.2347(4) 0.17419(10) 0.0248(10) Uani 1 4 a d . . .
O3 O -0.1548(7) 0.1466(5) 0.14847(13) 0.0478(12) Uani 1 4 a d . . .
N1 N 0.3862(7) -0.0022(5) 0.10883(12) 0.0229(12) Uani 1 4 a d . . .
N2 N 0.4925(9) 0.5225(5) 0.12563(14) 0.0400(14) Uani 1 4 a d . . .
N3 N 0.6612(11) 0.5410(6) 0.14631(16) 0.0376(13) Uani 1 4 a d . . .
N4 N 0.8123(11) 0.5777(7) 0.16535(18) 0.067(2) Uani 1 4 a d . . .
C1 C 0.1953(10) 0.1059(7) 0.11813(17) 0.0233(16) Uani 1 4 a d . . .
C4 C 0.3105(9) -0.1459(7) 0.17043(15) 0.0252(14) Uani 1 4 a d . . .
H4A H 0.3833 -0.1919 0.1935 0.030 Uiso 1 4 a calc R . .
H4B H 0.2309 -0.2343 0.1571 0.030 Uiso 1 4 a calc R . .
C5 C 0.1452(10) -0.0131(7) 0.18298(15) 0.0252(14) Uani 1 4 a d . . .
C6 C 0.2550(9) 0.1389(7) 0.20281(16) 0.0269(15) Uani 1 4 a d . . .
C8 C 0.2778(10) 0.2690(7) 0.13691(16) 0.0250(15) Uani 1 4 a d . . .
C9 C 0.0212(9) 0.0296(7) 0.14474(15) 0.0294(14) Uani 1 4 a d . . .
H9 H -0.0369 -0.0716 0.1327 0.035 Uiso 1 4 a calc R . .
C10 C 0.0855(10) 0.2533(7) 0.22229(16) 0.0459(19) Uani 1 4 a d . . .
H10A H -0.0241 0.2873 0.2032 0.069 Uiso 1 4 a calc R . .
H10B H 0.1615 0.3486 0.2325 0.069 Uiso 1 4 a calc R . .
H10C H 0.0121 0.1960 0.2434 0.069 Uiso 1 4 a calc R . .
C11 C 0.4329(10) 0.0920(7) 0.23267(15) 0.0419(18) Uani 1 4 a d . . .
H11A H 0.4870 0.1897 0.2455 0.063 Uiso 1 4 a calc R . .
H11B H 0.5550 0.0379 0.2195 0.063 Uiso 1 4 a calc R . .
H11C H 0.3693 0.0187 0.2519 0.063 Uiso 1 4 a calc R . .
C12 C 0.4473(10) 0.3552(6) 0.11181(15) 0.0310(16) Uani 1 4 a d . . .
H12A H 0.5860 0.2924 0.1119 0.037 Uiso 1 4 a calc R . .
H12B H 0.3930 0.3598 0.0849 0.037 Uiso 1 4 a calc R . .
C13 C 0.3320(11) -0.1292(7) 0.08032(14) 0.0380(17) Uani 1 4 a d . . .
H13A H 0.1793 -0.1669 0.0844 0.046 Uiso 1 4 a calc R . .
H13B H 0.4318 -0.2227 0.0838 0.046 Uiso 1 4 a calc R . .
C14 C 0.3566(10) -0.0609(6) 0.03884(15) 0.0267(15) Uani 1 4 a d . . .
C15 C 0.1954(10) -0.1004(6) 0.01080(16) 0.0316(15) Uani 1 4 a d . . .
H15 H 0.0708 -0.1632 0.0177 0.038 Uiso 1 4 a calc R . .
C16 C 0.2228(11) -0.0443(7) -0.02819(16) 0.0358(17) Uani 1 4 a d . . .
H16 H 0.1175 -0.0714 -0.0474 0.043 Uiso 1 4 a calc R . .
C17 C 0.4077(12) 0.0515(7) -0.03780(17) 0.0428(19) Uani 1 4 a d . . .
H17 H 0.4252 0.0891 -0.0635 0.051 Uiso 1 4 a calc R . .
C18 C 0.5666(10) 0.0917(7) -0.00970(17) 0.0369(17) Uani 1 4 a d . . .
H18 H 0.6903 0.1563 -0.0161 0.044 Uiso 1 4 a calc R . .
C19 C 0.5364(10) 0.0335(7) 0.02802(15) 0.0299(16) Uani 1 4 a d . . .
H19 H 0.6432 0.0595 0.0470 0.036 Uiso 1 4 a calc R . .
H3O H -0.311(14) 0.077(9) 0.158(2) 0.13(3) Uiso 1 4 a d . . .
H1 H 0.137(7) 0.127(5) 0.0960(13) 0.000(13) Uiso 1 4 a d . . .
H5 H 0.036(7) -0.067(5) 0.2023(13) 0.014(12) Uiso 1 4 a d . . .
H8 H 0.144(10) 0.337(7) 0.1401(15) 0.050(19) Uiso 1 4 a d . . .

loop_
_atom_site_aniso_label
_atom_site_aniso_U_11
_atom_site_aniso_U_22
_atom_site_aniso_U_33
_atom_site_aniso_U_23
_atom_site_aniso_U_13
_atom_site_aniso_U_12
O1 0.027(2) 0.019(2) 0.022(2) 0.0059(17) -0.0028(19) 0.0030(19)
O2 0.025(2) 0.026(2) 0.023(2) 0.0006(18) 0.003(2) -0.004(2)
O3 0.024(3) 0.055(3) 0.065(3) 0.003(2) 0.001(3) 0.005(3)
N1 0.032(3) 0.017(3) 0.020(2) 0.004(2) -0.008(2) 0.006(2)
N2 0.054(4) 0.025(3) 0.041(3) 0.002(3) -0.011(3) -0.001(3)
N3 0.049(4) 0.026(3) 0.038(3) -0.002(3) 0.008(3) 0.008(3)
N4 0.059(5) 0.057(4) 0.084(5) -0.022(3) -0.027(4) -0.001(4)
C1 0.023(4) 0.023(4) 0.023(4) 0.000(3) -0.012(3) -0.002(3)
C4 0.031(4) 0.022(3) 0.022(3) 0.007(3) -0.001(3) 0.001(3)
C5 0.027(4) 0.027(4) 0.021(3) 0.006(3) 0.000(3) -0.008(3)
C6 0.027(4) 0.031(4) 0.023(3) 0.002(3) 0.004(3) 0.009(3)
C8 0.028(4) 0.024(4) 0.023(4) -0.002(3) -0.004(3) 0.001(3)
C9 0.019(3) 0.029(3) 0.039(4) 0.002(3) -0.002(3) -0.008(3)
C10 0.050(5) 0.046(4) 0.042(4) -0.016(3) 0.013(4) -0.004(4)
C11 0.043(4) 0.059(4) 0.023(3) 0.004(3) 0.000(3) -0.001(4)
C12 0.051(4) 0.015(3) 0.028(3) -0.005(3) -0.006(3) -0.005(3)
C13 0.066(5) 0.027(3) 0.021(3) -0.005(3) 0.007(3) 0.001(4)
C14 0.031(4) 0.021(3) 0.028(3) -0.002(3) -0.001(3) 0.000(3)
C15 0.035(4) 0.021(4) 0.038(4) -0.004(3) 0.004(4) 0.000(3)
C16 0.045(4) 0.035(4) 0.028(4) 0.000(3) -0.010(3) 0.001(4)
C17 0.064(5) 0.037(4) 0.027(3) 0.000(3) -0.005(4) -0.006(4)
C18 0.039(4) 0.039(4) 0.033(4) -0.010(3) 0.011(3) -0.010(3)
C19 0.030(4) 0.037(4) 0.022(4) -0.003(3) -0.003(3) 0.001(3)

loop_
_atom_type_symbol
_atom_type_description
_atom_type_scat_dispersion_real
_atom_type_scat_dispersion_imag
_atom_type_scat_source
C C 0.0033 0.0016 'International Tables Vol C Tables 4.2.6.8 and 6.1.1.4'
H H 0.0000 0.0000 'International Tables Vol C Tables 4.2.6.8 and 6.1.1.4'
N N 0.0061 0.0033 'International Tables Vol C Tables 4.2.6.8 and 6.1.1.4'
O O 0.0106 0.0060 'International Tables Vol C Tables 4.2.6.8 and 6.1.1.4'

loop_
_geom_angle_atom_site_label_1
_geom_angle_atom_site_label_2
_geom_angle_atom_site_label_3
_geom_angle
_geom_angle_site_symmetry_1
_geom_angle_site_symmetry_3
_geom_angle_publ_flag
C4 O1 N1 114.1(4) . . ?
C8 O2 C6 117.0(4) . . ?
C13 N1 O1 109.9(4) . . ?
C13 N1 C1 113.2(4) . . ?
O1 N1 C1 111.3(4) . . ?
N3 N2 C12 116.5(5) . . ?
N4 N3 N2 171.9(6) . . ?
N1 C1 C9 114.6(5) . . ?
N1 C1 C8 110.6(5) . . ?
C9 C1 C8 108.8(5) . . ?
O1 C4 C5 110.2(4) . . ?
C4 C5 C9 103.6(4) . . ?
C4 C5 C6 114.2(5) . . ?
C9 C5 C6 113.1(4) . . ?
O2 C6 C11 102.1(4) . . ?
O2 C6 C10 108.4(4) . . ?
C11 C6 C10 109.0(5) . . ?
O2 C6 C5 110.8(4) . . ?
C11 C6 C5 112.8(5) . . ?
C10 C6 C5 113.1(5) . . ?
O2 C8 C12 107.1(4) . . ?
O2 C8 C1 109.7(5) . . ?
C12 C8 C1 112.3(5) . . ?
O3 C9 C1 106.8(4) . . ?
O3 C9 C5 115.5(5) . . ?
C1 C9 C5 105.5(5) . . ?
N2 C12 C8 112.0(4) . . ?
N1 C13 C14 109.8(4) . . ?
C19 C14 C15 119.2(5) . . ?
C19 C14 C13 121.9(5) . . ?
C15 C14 C13 118.9(5) . . ?
C14 C15 C16 119.3(6) . . ?
C17 C16 C15 119.6(6) . . ?
C16 C17 C18 120.9(6) . . ?
C19 C18 C17 118.1(6) . . ?
C14 C19 C18 123.0(5) . . ?

loop_
_geom_bond_atom_site_label_1
_geom_bond_atom_site_label_2
_geom_bond_distance
_geom_bond_site_symmetry_2
_geom_bond_publ_flag
O1 C4 1.450(6) . ?
O1 N1 1.452(5) . ?
O2 C8 1.442(6) . ?
O2 C6 1.462(6) . ?
O3 C9 1.419(6) . ?
N1 C13 1.449(6) . ?
N1 C1 1.470(6) . ?
N2 N3 1.235(7) . ?
N2 C12 1.459(6) . ?
N3 N4 1.147(7) . ?
C1 C9 1.508(7) . ?
C1 C8 1.547(7) . ?
C4 C5 1.520(7) . ?
C5 C9 1.533(7) . ?
C5 C6 1.548(7) . ?
C6 C11 1.515(7) . ?
C6 C10 1.522(7) . ?
C8 C12 1.494(7) . ?
C13 C14 1.520(7) . ?
C14 C19 1.366(7) . ?
C14 C15 1.390(7) . ?
C15 C16 1.409(7) . ?
C16 C17 1.387(8) . ?
C17 C18 1.383(8) . ?
C18 C19 1.376(7) . ?

loop_
_geom_torsion_atom_site_label_1
_geom_torsion_atom_site_label_2
_geom_torsion_atom_site_label_3
_geom_torsion_atom_site_label_4
_geom_torsion
_geom_torsion_site_symmetry_1
_geom_torsion_site_symmetry_2
_geom_torsion_site_symmetry_3
_geom_torsion_site_symmetry_4
_geom_torsion_publ_flag
C4 O1 N1 C13 -79.5(5) . . . . ?
C4 O1 N1 C1 46.7(5) . . . . ?
C12 N2 N3 N4 175(4) . . . . ?
C13 N1 C1 C9 75.5(6) . . . . ?
O1 N1 C1 C9 -48.8(5) . . . . ?
C13 N1 C1 C8 -161.1(4) . . . . ?
O1 N1 C1 C8 74.5(5) . . . . ?
N1 O1 C4 C5 -58.4(5) . . . . ?
O1 C4 C5 C9 67.0(5) . . . . ?
O1 C4 C5 C6 -56.4(6) . . . . ?
C8 O2 C6 C11 166.6(4) . . . . ?
C8 O2 C6 C10 -78.4(5) . . . . ?
C8 O2 C6 C5 46.3(6) . . . . ?
C4 C5 C6 O2 69.6(5) . . . . ?
C9 C5 C6 O2 -48.6(6) . . . . ?
C4 C5 C6 C11 -44.2(6) . . . . ?
C9 C5 C6 C11 -162.4(4) . . . . ?
C4 C5 C6 C10 -168.5(5) . . . . ?
C9 C5 C6 C10 73.3(6) . . . . ?
C6 O2 C8 C12 -175.5(4) . . . . ?
C6 O2 C8 C1 -53.4(6) . . . . ?
N1 C1 C8 O2 -64.1(6) . . . . ?
C9 C1 C8 O2 62.6(6) . . . . ?
N1 C1 C8 C12 54.7(6) . . . . ?
C9 C1 C8 C12 -178.5(5) . . . . ?
N1 C1 C9 O3 -176.5(4) . . . . ?
C8 C1 C9 O3 59.2(6) . . . . ?
N1 C1 C9 C5 60.0(5) . . . . ?
C8 C1 C9 C5 -64.3(6) . . . . ?
C4 C5 C9 O3 176.7(5) . . . . ?
C6 C5 C9 O3 -59.1(6) . . . . ?
C4 C5 C9 C1 -65.6(5) . . . . ?
C6 C5 C9 C1 58.6(6) . . . . ?
N3 N2 C12 C8 98.0(6) . . . . ?
O2 C8 C12 N2 -70.6(6) . . . . ?
C1 C8 C12 N2 169.0(5) . . . . ?
O1 N1 C13 C14 -150.0(4) . . . . ?
C1 N1 C13 C14 84.9(6) . . . . ?
N1 C13 C14 C19 44.4(7) . . . . ?
N1 C13 C14 C15 -137.9(5) . . . . ?
C19 C14 C15 C16 0.9(8) . . . . ?
C13 C14 C15 C16 -176.9(5) . . . . ?
C14 C15 C16 C17 -1.1(8) . . . . ?
C15 C16 C17 C18 0.5(9) . . . . ?
C16 C17 C18 C19 0.3(8) . . . . ?
C15 C14 C19 C18 -0.1(8) . . . . ?
C13 C14 C19 C18 177.6(5) . . . . ?
C17 C18 C19 C14 -0.5(8) . . . . ?
